data_4309262
loop_
_publ_author_name
'Ming-xue Li'
'Yan Bai'
'Bing-guang Zhang'
'Chun-ying Duan'
'Jian Xu'
'Qing-jin Meng'

_publ_section_title
;
Heterometallic Compounds Assembled from Ferrocene-Containing
Bisthiosemicarbazone Clips
;
_journal_name_full 'Inorganic Chemistry'
_journal_page_first 5459
_journal_page_last 5466
_journal_paper_doi 10.1021/ic0502067
_journal_volume 44
_journal_year 2005
_chemical_formula_sum 'C22 H32 Cd Fe N8 O2 S2'
_chemical_formula_weight 672.93
_chemical_name_systematic
; 
 ? 
;
_space_group_IT_number 2
_symmetry_cell_setting triclinic
_symmetry_space_group_name_Hall '-P 1'
_symmetry_space_group_name_H-M 'P -1'
_atom_sites_solution_hydrogens geom
_atom_sites_solution_primary direct
_atom_sites_solution_secondary difmap
_audit_creation_method SHELXL-97
_cell_angle_alpha 68.733(6)
_cell_angle_beta 86.907(7)
_cell_angle_gamma 71.148(7)
_cell_formula_units_Z 2
_cell_length_a 9.132(3)
_cell_length_b 11.341(4)
_cell_length_c 15.147(5)
_cell_measurement_reflns_used 393
_cell_measurement_temperature 293(2)
_cell_measurement_theta_max 15.04
_cell_measurement_theta_min 2.66
_cell_volume 1379.9(8)
_computing_cell_refinement 'Bruker SMART'
_computing_data_collection 'Bruker SMART'
_computing_data_reduction 'Bruker SAINT'
_computing_molecular_graphics 'Bruker SHELXTL'
_computing_publication_material 'Bruker SHELXTL'
_computing_structure_refinement 'Bruker SHELXTL'
_computing_structure_solution 'Bruker SHELXTL'
_diffrn_ambient_temperature 293(2)
_diffrn_measured_fraction_theta_full 0.982
_diffrn_measured_fraction_theta_max 0.982
_diffrn_measurement_device_type 'CCD area detector'
_diffrn_measurement_method 'phi and omega scans'
_diffrn_radiation_monochromator graphite
_diffrn_radiation_source 'fine-focus sealed tube'
_diffrn_radiation_type MoK\a
_diffrn_radiation_wavelength 0.71073
_diffrn_reflns_av_R_equivalents 0.1016
_diffrn_reflns_av_sigmaI/netI 0.3605
_diffrn_reflns_limit_h_max 10
_diffrn_reflns_limit_h_min -10
_diffrn_reflns_limit_k_max 13
_diffrn_reflns_limit_k_min -13
_diffrn_reflns_limit_l_max 17
_diffrn_reflns_limit_l_min -18
_diffrn_reflns_number 6862
_diffrn_reflns_theta_full 25.00
_diffrn_reflns_theta_max 25.00
_diffrn_reflns_theta_min 2.02
_exptl_absorpt_coefficient_mu 1.483
_exptl_absorpt_correction_T_max 0.75
_exptl_absorpt_correction_T_min 0.69
_exptl_absorpt_correction_type empirical
_exptl_absorpt_process_details SADABS
_exptl_crystal_colour dark-red
_exptl_crystal_density_diffrn 1.620
_exptl_crystal_density_method 'not measured'
_exptl_crystal_description block
_exptl_crystal_F_000 684
_exptl_crystal_size_max 0.35
_exptl_crystal_size_mid 0.30
_exptl_crystal_size_min 0.20
_refine_diff_density_max 1.103
_refine_diff_density_min -0.686
_refine_diff_density_rms 0.131
_refine_ls_extinction_method none
_refine_ls_goodness_of_fit_ref 1.046
_refine_ls_hydrogen_treatment 'riding model'
_refine_ls_matrix_type full
_refine_ls_number_parameters 331
_refine_ls_number_reflns 4768
_refine_ls_number_restraints 108
_refine_ls_restrained_S_all 1.047
_refine_ls_R_factor_all 0.2341
_refine_ls_R_factor_gt 0.0751
_refine_ls_shift/su_max 0.002
_refine_ls_shift/su_mean 0.000
_refine_ls_structure_factor_coef Fsqd
_refine_ls_weighting_details
; calc 
 [0.00000+1.00000exp(4.00(sin\q/\l)^2^)]/ 
   [\s^2^(Fo^2^)+0.0000+0.0000*P+(0.0550P)^2^+0.0000sin\q/\l] 
 where P = 0.33333Fo^2^ + 0.66667Fc^2^ 
;
_refine_ls_weighting_scheme calc
_refine_ls_wR_factor_gt 0.1492
_refine_ls_wR_factor_ref 0.2015
_reflns_number_gt 1475
_reflns_number_total 4768
_reflns_threshold_expression >2sigma(I)
_cod_data_source_file ic0502067si20050421_060231.cif
_cod_data_source_block sad1
_cod_depositor_comments
;
The following automatic conversions were performed:
'_symmetry_cell_setting' value 'Triclinic' changed to 'triclinic'
according to '/home/saulius/struct/CIF-dictionaries/cif_core.dic'
dictionary named 'cif_core.dic' version 2.4.1 from 2010-06-29.

Automatic conversion script
Id: cif_fix_enum 1527 2010-12-29 10:47:43Z saulius 
;
_cod_original_sg_symbol_H-M 'P -1 '
_cod_database_code 4309262

loop_
_symmetry_equiv_pos_as_xyz
'x, y, z'
'-x, -y, -z'

loop_
_atom_site_label
_atom_site_type_symbol
_atom_site_fract_x
_atom_site_fract_y
_atom_site_fract_z
_atom_site_U_iso_or_equiv
_atom_site_adp_type
_atom_site_occupancy
_atom_site_symmetry_multiplicity
_atom_site_calc_flag
_atom_site_refinement_flags
_atom_site_disorder_assembly
_atom_site_disorder_group
Cd1 Cd 0.38728(8) 0.57108(7) 0.58557(5) 0.0525(2) Uani 1 1 d . . .
Fe1 Fe 0.09957(13) 0.22632(11) 0.91125(8) 0.0409(4) Uani 1 1 d . . .
S1 S 0.6961(2) 0.4404(2) 0.56884(16) 0.0500(7) Uani 1 1 d . . .
S2 S 0.3306(3) 0.8032(2) 0.5895(2) 0.0738(9) Uani 1 1 d U . .
N1 N 0.7280(8) 0.1847(6) 0.6811(5) 0.060(3) Uani 1 1 d . . .
H1A H 0.6992 0.1235 0.7234 0.072 Uiso 1 1 calc R . .
H1B H 0.8168 0.1641 0.6581 0.072 Uiso 1 1 calc R . .
N2 N 0.5010(7) 0.3525(6) 0.6811(4) 0.053(2) Uani 1 1 d . . .
N3 N 0.4431(7) 0.2467(6) 0.7410(5) 0.050(2) Uani 1 1 d . . .
N4 N 0.1119(8) 0.5862(7) 0.7528(5) 0.061(3) Uani 1 1 d . . .
N5 N 0.1954(8) 0.6316(7) 0.6789(5) 0.068(2) Uani 1 1 d U . .
N6 N 0.1206(8) 0.8267(7) 0.7173(5) 0.083(3) Uani 1 1 d . . .
H6B H 0.0523 0.8018 0.7539 0.100 Uiso 1 1 calc R . .
H6C H 0.1337 0.9015 0.7097 0.100 Uiso 1 1 calc R . .
C1 C 0.6375(8) 0.3084(7) 0.6520(5) 0.037(2) Uani 1 1 d U . .
C2 C 0.4063(9) 0.2551(9) 0.8211(7) 0.060(3) Uani 1 1 d . . .
C3 C 0.4436(10) 0.3484(9) 0.8629(6) 0.069(3) Uani 1 1 d . . .
H3A H 0.5540 0.3251 0.8720 0.103 Uiso 1 1 calc R . .
H3B H 0.3987 0.3388 0.9229 0.103 Uiso 1 1 calc R . .
H3C H 0.4013 0.4395 0.8200 0.103 Uiso 1 1 calc R . .
C4 C 0.3264(9) 0.1614(7) 0.8806(6) 0.044(3) Uani 1 1 d . . .
C5 C 0.2329(10) 0.1071(9) 0.8451(7) 0.069(4) Uani 1 1 d . . .
H5A H 0.2177 0.1198 0.7782 0.083 Uiso 1 1 calc R . .
C6 C 0.1653(10) 0.0322(8) 0.9216(6) 0.059(3) Uani 1 1 d U . .
H6A H 0.0973 -0.0179 0.9186 0.071 Uiso 1 1 calc R . .
C7 C 0.2214(10) 0.0384(8) 1.0026(7) 0.063(3) Uani 1 1 d U . .
H7A H 0.1942 -0.0040 1.0672 0.076 Uiso 1 1 calc R . .
C8 C 0.3135(10) 0.1222(8) 0.9781(6) 0.055(3) Uani 1 1 d U . .
H8A H 0.3643 0.1446 1.0223 0.066 Uiso 1 1 calc R . .
C9 C -0.1000(10) 0.3430(8) 0.8268(6) 0.061(3) Uani 1 1 d . . .
H9A H -0.1402 0.3332 0.7720 0.074 Uiso 1 1 calc R . .
C10 C -0.1314(10) 0.2908(8) 0.9253(7) 0.059(3) Uani 1 1 d . . .
H10A H -0.1950 0.2327 0.9508 0.071 Uiso 1 1 calc R . .
C11 C -0.0612(10) 0.3343(9) 0.9768(7) 0.071(4) Uani 1 1 d . . .
H11A H -0.0636 0.3083 1.0459 0.085 Uiso 1 1 calc R . .
C12 C 0.0279(11) 0.4071(9) 0.9233(7) 0.073(3) Uani 1 1 d . . .
H12A H 0.0900 0.4497 0.9441 0.087 Uiso 1 1 calc R . .
C13 C -0.0080(9) 0.4221(7) 0.8280(7) 0.049(3) Uani 1 1 d . . .
C14 C 0.0612(11) 0.4922(8) 0.7406(7) 0.064(3) Uani 1 1 d . . .
C15 C 0.0745(10) 0.4458(9) 0.6552(6) 0.078(4) Uani 1 1 d . . .
H15A H 0.0504 0.5225 0.5971 0.117 Uiso 1 1 calc R . .
H15B H 0.0031 0.3981 0.6596 0.117 Uiso 1 1 calc R . .
H15C H 0.1784 0.3882 0.6559 0.117 Uiso 1 1 calc R . .
C16 C 0.2041(10) 0.7514(9) 0.6733(7) 0.061(2) Uani 1 1 d U . .
O1 O 1.0612(7) 0.1255(6) 0.6286(4) 0.070(2) Uani 1 1 d U . .
N7 N 1.2036(8) 0.1779(8) 0.5055(5) 0.071(2) Uani 1 1 d U . .
C17 C 1.0843(11) 0.1516(9) 0.5459(7) 0.073(3) Uani 1 1 d U . .
H17A H 1.0079 0.1529 0.5070 0.087 Uiso 1 1 calc R . .
C18 C 1.3293(11) 0.1674(10) 0.5600(7) 0.084(4) Uani 1 1 d U . .
H18A H 1.2976 0.1660 0.6217 0.126 Uiso 1 1 calc R . .
H18B H 1.3644 0.2427 0.5292 0.126 Uiso 1 1 calc R . .
H18C H 1.4121 0.0862 0.5664 0.126 Uiso 1 1 calc R . .
C19 C 1.2298(13) 0.1934(11) 0.4102(7) 0.103(4) Uani 1 1 d U . .
H19A H 1.1538 0.1703 0.3846 0.155 Uiso 1 1 calc R . .
H19B H 1.3317 0.1359 0.4068 0.155 Uiso 1 1 calc R . .
H19C H 1.2217 0.2848 0.3742 0.155 Uiso 1 1 calc R . .
O2 O -0.2118(8) 0.8808(7) 0.7945(5) 0.097(3) Uani 1 1 d U . .
N8 N -0.3837(9) 0.7638(8) 0.8247(6) 0.083(2) Uani 1 1 d U . .
C20 C -0.2347(13) 0.7692(12) 0.8226(8) 0.102(3) Uani 1 1 d U . .
H20A H -0.1508 0.6904 0.8420 0.123 Uiso 1 1 calc R . .
C21 C -0.5067(15) 0.8791(11) 0.7956(9) 0.128(4) Uani 1 1 d U . .
H21A H -0.4748 0.9519 0.7955 0.191 Uiso 1 1 calc R . .
H21B H -0.5877 0.8698 0.8381 0.191 Uiso 1 1 calc R . .
H21C H -0.5446 0.8969 0.7326 0.191 Uiso 1 1 calc R . .
C22 C -0.4015(14) 0.6375(11) 0.8486(9) 0.127(5) Uani 1 1 d U . .
H22A H -0.3320 0.5743 0.9026 0.190 Uiso 1 1 calc R . .
H22B H -0.3781 0.6085 0.7957 0.190 Uiso 1 1 calc R . .
H22C H -0.5064 0.6435 0.8637 0.190 Uiso 1 1 calc R . .

loop_
_atom_site_aniso_label
_atom_site_aniso_U_11
_atom_site_aniso_U_22
_atom_site_aniso_U_33
_atom_site_aniso_U_23
_atom_site_aniso_U_13
_atom_site_aniso_U_12
Cd1 0.0535(4) 0.0575(4) 0.0445(4) -0.0146(3) 0.0120(3) -0.0213(3)
Fe1 0.0327(6) 0.0425(6) 0.0395(7) -0.0066(5) 0.0069(6) -0.0122(5)
S1 0.0435(12) 0.0598(12) 0.0476(13) -0.0129(10) 0.0135(10) -0.0273(10)
S2 0.0666(15) 0.0773(14) 0.0877(17) -0.0339(12) 0.0214(14) -0.0350(12)
N1 0.050(4) 0.049(4) 0.067(5) -0.014(4) 0.017(4) -0.009(4)
N2 0.046(4) 0.074(4) 0.043(4) -0.020(3) 0.023(3) -0.030(3)
N3 0.039(4) 0.056(4) 0.055(4) -0.016(3) 0.018(3) -0.023(3)
N4 0.039(4) 0.066(4) 0.074(5) -0.015(4) 0.013(4) -0.026(3)
N5 0.046(4) 0.074(4) 0.077(4) -0.027(3) 0.011(3) -0.011(3)
N6 0.080(4) 0.087(4) 0.109(6) -0.047(4) 0.072(4) -0.058(4)
C1 0.033(3) 0.043(3) 0.045(4) -0.012(3) 0.008(3) -0.030(3)
C2 0.021(5) 0.075(6) 0.064(6) -0.021(5) 0.011(4) 0.005(5)
C3 0.072(6) 0.112(6) 0.034(5) -0.021(4) 0.003(5) -0.053(5)
C4 0.032(4) 0.041(4) 0.051(5) -0.014(4) 0.009(4) -0.005(4)
C5 0.054(6) 0.067(6) 0.073(7) -0.018(5) 0.015(5) -0.012(5)
C6 0.062(4) 0.064(4) 0.058(4) -0.026(3) 0.028(4) -0.028(4)
C7 0.053(4) 0.062(4) 0.065(4) -0.006(3) 0.014(3) -0.028(3)
C8 0.041(4) 0.062(4) 0.048(4) -0.014(3) -0.005(4) -0.007(4)
C9 0.067(6) 0.063(5) 0.050(6) -0.003(4) -0.013(5) -0.035(5)
C10 0.029(5) 0.038(5) 0.084(7) -0.001(5) 0.000(5) -0.001(4)
C11 0.041(5) 0.092(7) 0.076(7) -0.032(5) 0.009(5) -0.015(5)
C12 0.079(6) 0.083(5) 0.077(6) -0.038(5) 0.018(5) -0.047(5)
C13 0.031(5) 0.016(4) 0.084(7) -0.001(4) 0.006(5) -0.005(4)
C14 0.064(6) 0.052(5) 0.064(7) 0.002(5) 0.006(5) -0.031(5)
C15 0.051(5) 0.130(8) 0.047(6) -0.007(5) 0.009(5) -0.051(5)
C16 0.052(4) 0.062(3) 0.082(4) -0.037(3) 0.011(3) -0.023(3)
O1 0.059(3) 0.070(3) 0.076(4) -0.013(3) 0.028(3) -0.036(3)
N7 0.056(4) 0.102(4) 0.051(4) -0.019(3) 0.019(3) -0.033(3)
C17 0.059(4) 0.100(4) 0.058(4) -0.025(4) 0.015(4) -0.031(4)
C18 0.086(6) 0.119(6) 0.057(6) -0.030(5) 0.026(5) -0.050(5)
C19 0.085(5) 0.122(5) 0.083(5) -0.025(4) 0.013(4) -0.024(4)
O2 0.110(5) 0.112(4) 0.084(5) -0.020(4) 0.020(4) -0.076(4)
N8 0.078(4) 0.116(4) 0.083(4) -0.051(3) 0.008(4) -0.052(3)
C20 0.090(5) 0.138(5) 0.083(5) -0.041(4) 0.012(5) -0.042(5)
C21 0.128(6) 0.125(5) 0.121(6) -0.053(4) 0.004(5) -0.020(5)
C22 0.125(8) 0.125(8) 0.129(8) -0.038(7) 0.008(8) -0.046(7)

loop_
_atom_type_symbol
_atom_type_description
_atom_type_scat_dispersion_real
_atom_type_scat_dispersion_imag
_atom_type_scat_source
C C 0.0033 0.0016 'International Tables Vol C Tables 4.2.6.8 and 6.1.1.4'
H H 0.0000 0.0000 'International Tables Vol C Tables 4.2.6.8 and 6.1.1.4'
N N 0.0061 0.0033 'International Tables Vol C Tables 4.2.6.8 and 6.1.1.4'
S S 0.1246 0.1234 'International Tables Vol C Tables 4.2.6.8 and 6.1.1.4'
Fe Fe 0.3463 0.8444 'International Tables Vol C Tables 4.2.6.8 and 6.1.1.4'
Cd Cd -0.8075 1.2024 'International Tables Vol C Tables 4.2.6.8 and 6.1.1.4'
O O 0.0106 0.0060 'International Tables Vol C Tables 4.2.6.8 and 6.1.1.4'

loop_
_geom_angle_atom_site_label_1
_geom_angle_atom_site_label_2
_geom_angle_atom_site_label_3
_geom_angle
_geom_angle_site_symmetry_1
_geom_angle_site_symmetry_3
_geom_angle_publ_flag
N5 Cd1 N2 99.0(2) . . ?
N5 Cd1 S2 64.3(2) . . ?
N2 Cd1 S2 139.3(2) . . ?
N5 Cd1 S1 116.9(2) . 2_666 ?
N2 Cd1 S1 104.3(2) . 2_666 ?
S2 Cd1 S1 116.43(8) . 2_666 ?
N5 Cd1 S1 149.17(19) . . ?
N2 Cd1 S1 60.36(17) . . ?
S2 Cd1 S1 115.09(9) . . ?
S1 Cd1 S1 91.56(7) 2_666 . ?
C12 Fe1 C8 108.8(4) . . ?
C12 Fe1 C10 67.7(4) . . ?
C8 Fe1 C10 146.6(4) . . ?
C12 Fe1 C5 147.6(4) . . ?
C8 Fe1 C5 68.0(4) . . ?
C10 Fe1 C5 133.1(4) . . ?
C12 Fe1 C6 170.7(4) . . ?
C8 Fe1 C6 68.8(4) . . ?
C10 Fe1 C6 109.0(4) . . ?
C5 Fe1 C6 40.7(3) . . ?
C12 Fe1 C9 70.9(4) . . ?
C8 Fe1 C9 171.6(4) . . ?
C10 Fe1 C9 41.6(3) . . ?
C5 Fe1 C9 107.5(4) . . ?
C6 Fe1 C9 112.9(4) . . ?
C12 Fe1 C13 41.4(4) . . ?
C8 Fe1 C13 134.0(4) . . ?
C10 Fe1 C13 66.5(3) . . ?
C5 Fe1 C13 116.5(4) . . ?
C6 Fe1 C13 146.4(4) . . ?
C9 Fe1 C13 40.6(4) . . ?
C12 Fe1 C7 132.9(4) . . ?
C8 Fe1 C7 40.4(4) . . ?
C10 Fe1 C7 116.3(3) . . ?
C5 Fe1 C7 66.5(4) . . ?
C6 Fe1 C7 39.8(4) . . ?
C9 Fe1 C7 145.5(4) . . ?
C13 Fe1 C7 173.3(4) . . ?
C12 Fe1 C11 39.4(4) . . ?
C8 Fe1 C11 117.7(4) . . ?
C10 Fe1 C11 38.4(4) . . ?
C5 Fe1 C11 171.1(4) . . ?
C6 Fe1 C11 133.0(4) . . ?
C9 Fe1 C11 67.7(4) . . ?
C13 Fe1 C11 65.3(4) . . ?
C7 Fe1 C11 112.7(4) . . ?
C12 Fe1 C4 115.5(4) . . ?
C8 Fe1 C4 39.9(3) . . ?
C10 Fe1 C4 172.8(4) . . ?
C5 Fe1 C4 40.9(4) . . ?
C6 Fe1 C4 68.8(4) . . ?
C9 Fe1 C4 132.2(3) . . ?
C13 Fe1 C4 111.2(3) . . ?
C7 Fe1 C4 66.8(3) . . ?
C11 Fe1 C4 147.8(4) . . ?
C1 S1 Cd1 99.1(3) . 2_666 ?
C1 S1 Cd1 77.7(2) . . ?
Cd1 S1 Cd1 88.44(7) 2_666 . ?
C16 S2 Cd1 82.2(3) . . ?
C1 N1 H1A 120.0 . . ?
C1 N1 H1B 120.0 . . ?
H1A N1 H1B 120.0 . . ?
C1 N2 N3 113.5(6) . . ?
C1 N2 Cd1 108.4(5) . . ?
N3 N2 Cd1 134.5(4) . . ?
C2 N3 N2 113.4(8) . . ?
N5 N4 C14 109.4(8) . . ?
N4 N5 C16 109.9(8) . . ?
N4 N5 Cd1 145.1(6) . . ?
C16 N5 Cd1 101.4(6) . . ?
C16 N6 H6B 120.0 . . ?
C16 N6 H6C 120.0 . . ?
H6B N6 H6C 120.0 . . ?
N1 C1 N2 126.0(7) . . ?
N1 C1 S1 121.7(6) . . ?
N2 C1 S1 112.3(5) . . ?
N3 C2 C4 116.1(9) . . ?
N3 C2 C3 125.9(8) . . ?
C4 C2 C3 118.0(8) . . ?
C2 C3 H3A 109.5 . . ?
C2 C3 H3B 109.5 . . ?
H3A C3 H3B 109.5 . . ?
C2 C3 H3C 109.5 . . ?
H3A C3 H3C 109.5 . . ?
H3B C3 H3C 109.5 . . ?
C8 C4 C5 107.1(8) . . ?
C8 C4 C2 127.4(9) . . ?
C5 C4 C2 125.1(8) . . ?
C8 C4 Fe1 68.9(5) . . ?
C5 C4 Fe1 68.6(5) . . ?
C2 C4 Fe1 122.3(5) . . ?
C6 C5 C4 109.0(9) . . ?
C6 C5 Fe1 69.9(5) . . ?
C4 C5 Fe1 70.5(5) . . ?
C6 C5 H5A 125.5 . . ?
C4 C5 H5A 125.5 . . ?
Fe1 C5 H5A 125.5 . . ?
C7 C6 C5 105.8(9) . . ?
C7 C6 Fe1 70.6(5) . . ?
C5 C6 Fe1 69.3(5) . . ?
C7 C6 H6A 127.1 . . ?
C5 C6 H6A 127.1 . . ?
Fe1 C6 H6A 127.1 . . ?
C6 C7 C8 110.4(8) . . ?
C6 C7 Fe1 69.6(5) . . ?
C8 C7 Fe1 68.9(5) . . ?
C6 C7 H7A 124.7 . . ?
C8 C7 H7A 124.7 . . ?
Fe1 C7 H7A 124.7 . . ?
C4 C8 C7 107.5(9) . . ?
C4 C8 Fe1 71.2(5) . . ?
C7 C8 Fe1 70.7(5) . . ?
C4 C8 H8A 126.2 . . ?
C7 C8 H8A 126.2 . . ?
Fe1 C8 H8A 126.2 . . ?
C13 C9 C10 102.3(9) . . ?
C13 C9 Fe1 69.7(5) . . ?
C10 C9 Fe1 68.5(5) . . ?
C13 C9 H9A 128.7 . . ?
C10 C9 H9A 128.7 . . ?
Fe1 C9 H9A 128.7 . . ?
C11 C10 C9 109.9(9) . . ?
C11 C10 Fe1 71.8(5) . . ?
C9 C10 Fe1 69.9(5) . . ?
C11 C10 H10A 125.0 . . ?
C9 C10 H10A 125.0 . . ?
Fe1 C10 H10A 125.0 . . ?
C10 C11 C12 112.1(10) . . ?
C10 C11 Fe1 69.7(6) . . ?
C12 C11 Fe1 68.9(6) . . ?
C10 C11 H11A 123.8 . . ?
C12 C11 H11A 123.8 . . ?
Fe1 C11 H11A 123.8 . . ?
C11 C12 C13 103.8(9) . . ?
C11 C12 Fe1 71.7(6) . . ?
C13 C12 Fe1 70.4(5) . . ?
C11 C12 H12A 127.8 . . ?
C13 C12 H12A 127.8 . . ?
Fe1 C12 H12A 127.8 . . ?
C9 C13 C12 111.2(8) . . ?
C9 C13 C14 122.1(9) . . ?
C12 C13 C14 126.0(9) . . ?
C9 C13 Fe1 69.7(4) . . ?
C12 C13 Fe1 68.2(5) . . ?
C14 C13 Fe1 121.7(6) . . ?
N4 C14 C13 111.4(9) . . ?
N4 C14 C15 129.7(8) . . ?
C13 C14 C15 118.9(9) . . ?
C14 C15 H15A 109.5 . . ?
C14 C15 H15B 109.5 . . ?
H15A C15 H15B 109.5 . . ?
C14 C15 H15C 109.5 . . ?
H15A C15 H15C 109.5 . . ?
H15B C15 H15C 109.5 . . ?
N6 C16 N5 126.0(9) . . ?
N6 C16 S2 122.2(7) . . ?
N5 C16 S2 111.5(7) . . ?
C17 N7 C18 120.2(8) . . ?
C17 N7 C19 123.3(10) . . ?
C18 N7 C19 115.4(8) . . ?
O1 C17 N7 126.8(10) . . ?
O1 C17 H17A 116.6 . . ?
N7 C17 H17A 116.6 . . ?
N7 C18 H18A 109.5 . . ?
N7 C18 H18B 109.5 . . ?
H18A C18 H18B 109.5 . . ?
N7 C18 H18C 109.5 . . ?
H18A C18 H18C 109.5 . . ?
H18B C18 H18C 109.5 . . ?
N7 C19 H19A 109.5 . . ?
N7 C19 H19B 109.5 . . ?
H19A C19 H19B 109.5 . . ?
N7 C19 H19C 109.5 . . ?
H19A C19 H19C 109.5 . . ?
H19B C19 H19C 109.5 . . ?
C21 N8 C20 120.0(10) . . ?
C21 N8 C22 122.0(10) . . ?
C20 N8 C22 117.7(9) . . ?
O2 C20 N8 120.4(10) . . ?
O2 C20 H20A 119.8 . . ?
N8 C20 H20A 119.8 . . ?
N8 C21 H21A 109.5 . . ?
N8 C21 H21B 109.5 . . ?
H21A C21 H21B 109.5 . . ?
N8 C21 H21C 109.5 . . ?
H21A C21 H21C 109.5 . . ?
H21B C21 H21C 109.5 . . ?
N8 C22 H22A 109.5 . . ?
N8 C22 H22B 109.5 . . ?
H22A C22 H22B 109.5 . . ?
N8 C22 H22C 109.5 . . ?
H22A C22 H22C 109.5 . . ?
H22B C22 H22C 109.5 . . ?

loop_
_geom_bond_atom_site_label_1
_geom_bond_atom_site_label_2
_geom_bond_distance
_geom_bond_site_symmetry_2
_geom_bond_publ_flag
Cd1 N5 2.281(8) . ?
Cd1 N2 2.283(6) . ?
Cd1 S2 2.536(3) . ?
Cd1 S1 2.559(3) 2_666 ?
Cd1 S1 2.776(2) . ?
Fe1 C12 2.014(10) . ?
Fe1 C8 2.023(8) . ?
Fe1 C10 2.024(8) . ?
Fe1 C5 2.026(10) . ?
Fe1 C6 2.034(9) . ?
Fe1 C9 2.043(8) . ?
Fe1 C13 2.044(7) . ?
Fe1 C7 2.047(8) . ?
Fe1 C11 2.050(10) . ?
Fe1 C4 2.051(8) . ?
S1 C1 1.787(7) . ?
S1 Cd1 2.559(3) 2_666 ?
S2 C16 1.741(10) . ?
N1 C1 1.299(8) . ?
N1 H1A 0.8600 . ?
N1 H1B 0.8600 . ?
N2 C1 1.302(9) . ?
N2 N3 1.453(9) . ?
N3 C2 1.270(11) . ?
N4 N5 1.357(10) . ?
N4 C14 1.363(12) . ?
N5 C16 1.358(12) . ?
N6 C16 1.301(11) . ?
N6 H6B 0.8600 . ?
N6 H6C 0.8600 . ?
C2 C4 1.486(12) . ?
C2 C3 1.543(14) . ?
C3 H3A 0.9600 . ?
C3 H3B 0.9600 . ?
C3 H3C 0.9600 . ?
C4 C8 1.391(11) . ?
C4 C5 1.424(14) . ?
C5 C6 1.413(12) . ?
C5 H5A 0.9800 . ?
C6 C7 1.388(14) . ?
C6 H6A 0.9800 . ?
C7 C8 1.405(13) . ?
C7 H7A 0.9800 . ?
C8 H8A 0.9800 . ?
C9 C13 1.418(13) . ?
C9 C10 1.444(12) . ?
C9 H9A 0.9800 . ?
C10 C11 1.341(14) . ?
C10 H10A 0.9800 . ?
C11 C12 1.371(13) . ?
C11 H11A 0.9800 . ?
C12 C13 1.434(13) . ?
C12 H12A 0.9800 . ?
C13 C14 1.502(12) . ?
C14 C15 1.549(14) . ?
C15 H15A 0.9600 . ?
C15 H15B 0.9600 . ?
C15 H15C 0.9600 . ?
O1 C17 1.202(11) . ?
N7 C17 1.287(12) . ?
N7 C18 1.399(13) . ?
N7 C19 1.406(12) . ?
C17 H17A 0.9300 . ?
C18 H18A 0.9600 . ?
C18 H18B 0.9600 . ?
C18 H18C 0.9600 . ?
C19 H19A 0.9600 . ?
C19 H19B 0.9600 . ?
C19 H19C 0.9600 . ?
O2 C20 1.264(14) . ?
N8 C21 1.361(12) . ?
N8 C20 1.379(14) . ?
N8 C22 1.407(14) . ?
C20 H20A 0.9300 . ?
C21 H21A 0.9600 . ?
C21 H21B 0.9600 . ?
C21 H21C 0.9600 . ?
C22 H22A 0.9600 . ?
C22 H22B 0.9600 . ?
C22 H22C 0.9600 . ?
